data_4504353
loop_
_publ_author_name
'Mori, Yutaka'
'Chiba, Tsuyoshi'
'Odani, Toru'
'Matsumoto, Akikazu'

_publ_section_title
;
 Molecular Arrangement and Photoreaction of Sorbamides and Hexadienyl
 Carbamates with Various N-Substituents in the Solid State
;
_journal_issue 7
_journal_name_full 'Crystal Growth &amp; Design'
_journal_page_first 1356
_journal_paper_doi 10.1021/cg070366o
_journal_volume 7
_journal_year 2007
_chemical_formula_moiety 'C17 H17 N O '
_chemical_formula_sum 'C17 H17 N O'
_chemical_formula_weight 251.32
_chemical_name_systematic
; 
 ? 
;
_space_group_IT_number 4
_symmetry_cell_setting monoclinic
_symmetry_space_group_name_Hall 'P 2yb'
_symmetry_space_group_name_H-M 'P 1 21 1'
_atom_sites_solution_hydrogens geom
_atom_sites_solution_primary direct
_atom_sites_solution_secondary difmap
_audit_creation_method SHELXL-97
_cell_angle_alpha 90.00
_cell_angle_beta 91.465(7)
_cell_angle_gamma 90.00
_cell_formula_units_Z 2
_cell_length_a 7.5223(16)
_cell_length_b 4.8304(11)
_cell_length_c 19.125(5)
_cell_measurement_reflns_used 4109
_cell_measurement_temperature 296(2)
_cell_measurement_theta_max 25.0
_cell_measurement_theta_min 2.7
_cell_volume 694.7(3)
_computing_cell_refinement PROCESS-AUTO
_computing_data_collection PROCESS-AUTO
_computing_data_reduction CrystalStructure
_computing_publication_material 'CrystalStructure 3.7.0'
_computing_structure_refinement 'SHELXL-97 (Sheldrick, 1997)'
_computing_structure_solution SIR92
_diffrn_ambient_temperature 296(2)
_diffrn_detector_area_resol_mean 10.00
_diffrn_measured_fraction_theta_full 0.832
_diffrn_measured_fraction_theta_max 0.832
_diffrn_measurement_device_type 'Rigaku RAXIS-RAPID'
_diffrn_measurement_method \w
_diffrn_radiation_monochromator graphite
_diffrn_radiation_source 'fine-focus sealed tube'
_diffrn_radiation_type MoK\a
_diffrn_radiation_wavelength 0.71069
_diffrn_reflns_av_R_equivalents 0.0465
_diffrn_reflns_av_sigmaI/netI 0.0436
_diffrn_reflns_limit_h_max 9
_diffrn_reflns_limit_h_min -9
_diffrn_reflns_limit_k_max 6
_diffrn_reflns_limit_k_min -5
_diffrn_reflns_limit_l_max 24
_diffrn_reflns_limit_l_min -24
_diffrn_reflns_number 4452
_diffrn_reflns_theta_full 27.46
_diffrn_reflns_theta_max 27.46
_diffrn_reflns_theta_min 1.06
_exptl_absorpt_coefficient_mu 0.074
_exptl_absorpt_correction_T_max 0.9963
_exptl_absorpt_correction_T_min 0.9638
_exptl_absorpt_correction_type none
_exptl_crystal_colour colorless
_exptl_crystal_density_diffrn 1.201
_exptl_crystal_density_method 'not measured'
_exptl_crystal_description block
_exptl_crystal_F_000 268
_exptl_crystal_size_max 0.50
_exptl_crystal_size_mid 0.20
_exptl_crystal_size_min 0.05
_refine_diff_density_max 0.128
_refine_diff_density_min -0.217
_refine_diff_density_rms 0.038
_refine_ls_abs_structure_details 'Flack H D (1983), Acta Cryst. A39, 876-881'
_refine_ls_abs_structure_Flack 2(4)
_refine_ls_extinction_method none
_refine_ls_goodness_of_fit_ref 1.067
_refine_ls_hydrogen_treatment constr
_refine_ls_matrix_type full
_refine_ls_number_parameters 174
_refine_ls_number_reflns 2324
_refine_ls_number_restraints 1
_refine_ls_restrained_S_all 1.067
_refine_ls_R_factor_all 0.0904
_refine_ls_R_factor_gt 0.0572
_refine_ls_shift/su_max 0.000
_refine_ls_shift/su_mean 0.000
_refine_ls_structure_factor_coef Fsqd
_refine_ls_weighting_details 'calc w=1/[\s^2^(Fo^2^)+(0.0600P)^2^+0.2035P] where P=(Fo^2^+2Fc^2^)/3'
_refine_ls_weighting_scheme calc
_refine_ls_wR_factor_gt 0.1352
_refine_ls_wR_factor_ref 0.1588
_reflns_number_gt 1571
_reflns_number_total 2324
_reflns_threshold_expression >2sigma(I)
_cod_data_source_file cg070366osi20070416_123125.cif
_cod_data_source_block 6
_cod_database_code 4504353

loop_
_symmetry_equiv_pos_as_xyz
'x, y, z'
'-x, y+1/2, -z'

loop_
_atom_site_label
_atom_site_type_symbol
_atom_site_fract_x
_atom_site_fract_y
_atom_site_fract_z
_atom_site_U_iso_or_equiv
_atom_site_adp_type
_atom_site_occupancy
_atom_site_symmetry_multiplicity
_atom_site_calc_flag
_atom_site_refinement_flags
O1 O 0.4340(4) 0.6259(5) 0.15137(13) 0.0762(8) Uani 1 1 d .
N1 N 0.4996(4) 0.1931(6) 0.18751(14) 0.0595(8) Uani 1 1 d .
H1 H 0.4933 0.0197 0.1776 0.071 Uiso 1 1 calc R
C1 C 0.0392(6) 0.3294(14) -0.1535(2) 0.1052(19) Uani 1 1 d .
H1A H 0.0854 0.1477 -0.1622 0.158 Uiso 1 1 calc R
H1B H 0.0731 0.4521 -0.1903 0.158 Uiso 1 1 calc R
H1C H -0.0881 0.3211 -0.1519 0.158 Uiso 1 1 calc R
C2 C 0.1126(6) 0.4339(11) -0.0853(2) 0.0819(13) Uani 1 1 d .
H2 H 0.0873 0.6170 -0.0743 0.098 Uiso 1 1 calc R
C3 C 0.2094(5) 0.2950(10) -0.03912(19) 0.0707(11) Uani 1 1 d .
H3 H 0.2354 0.1120 -0.0499 0.085 Uiso 1 1 calc R
C4 C 0.2786(5) 0.3984(9) 0.02626(18) 0.0640(10) Uani 1 1 d .
H4 H 0.2594 0.5848 0.0357 0.077 Uiso 1 1 calc R
C5 C 0.3670(5) 0.2552(8) 0.07445(19) 0.0633(10) Uani 1 1 d .
H5 H 0.3867 0.0680 0.0663 0.076 Uiso 1 1 calc R
C6 C 0.4361(5) 0.3747(8) 0.14026(18) 0.0589(9) Uani 1 1 d .
C7 C 0.5790(5) 0.2731(9) 0.25498(18) 0.0630(10) Uani 1 1 d .
H7A H 0.5672 0.4718 0.2606 0.076 Uiso 1 1 calc R
H7B H 0.7050 0.2302 0.2551 0.076 Uiso 1 1 calc R
C8 C 0.4969(5) 0.1320(8) 0.31630(16) 0.0553(9) Uani 1 1 d .
C9 C 0.5933(5) -0.0618(8) 0.3539(2) 0.0699(12) Uani 1 1 d .
H9 H 0.7077 -0.1073 0.3406 0.084 Uiso 1 1 calc R
C10 C 0.5198(7) -0.1924(9) 0.4127(2) 0.0794(13) Uani 1 1 d .
H10 H 0.5864 -0.3241 0.4373 0.095 Uiso 1 1 calc R
C11 C 0.3567(7) -0.1304(10) 0.4335(2) 0.0774(12) Uani 1 1 d .
H11 H 0.3110 -0.2194 0.4722 0.093 Uiso 1 1 calc R
C12 C 0.2529(5) 0.0691(7) 0.39729(17) 0.0604(10) Uani 1 1 d .
C13 C 0.0806(6) 0.1411(11) 0.4192(2) 0.0782(12) Uani 1 1 d .
H13 H 0.0333 0.0538 0.4579 0.094 Uiso 1 1 calc R
C14 C -0.0154(6) 0.3352(10) 0.3845(2) 0.0796(13) Uani 1 1 d .
H14 H -0.1281 0.3816 0.3996 0.096 Uiso 1 1 calc R
C15 C 0.0531(5) 0.4682(10) 0.32559(19) 0.0715(11) Uani 1 1 d .
H15 H -0.0144 0.6020 0.3021 0.086 Uiso 1 1 calc R
C16 C 0.2157(5) 0.4034(8) 0.30294(18) 0.0604(9) Uani 1 1 d .
H16 H 0.2588 0.4930 0.2638 0.072 Uiso 1 1 calc R
C17 C 0.3236(5) 0.2000(7) 0.33770(16) 0.0532(8) Uani 1 1 d .

loop_
_atom_site_aniso_label
_atom_site_aniso_U_11
_atom_site_aniso_U_22
_atom_site_aniso_U_33
_atom_site_aniso_U_23
_atom_site_aniso_U_13
_atom_site_aniso_U_12
O1 0.111(2) 0.0384(14) 0.0788(16) -0.0035(12) -0.0025(14) -0.0044(17)
N1 0.076(2) 0.0429(17) 0.0593(16) -0.0069(13) 0.0025(14) 0.0032(17)
C1 0.109(4) 0.139(5) 0.067(3) 0.000(3) -0.004(2) -0.021(4)
C2 0.089(3) 0.087(3) 0.071(3) -0.003(2) 0.004(2) -0.012(3)
C3 0.086(3) 0.060(3) 0.066(2) -0.0045(18) 0.008(2) 0.000(2)
C4 0.077(3) 0.053(2) 0.063(2) -0.0031(17) 0.0106(18) -0.001(2)
C5 0.081(3) 0.045(2) 0.064(2) -0.0078(16) 0.0070(18) 0.000(2)
C6 0.067(2) 0.048(2) 0.062(2) -0.0019(17) 0.0136(16) -0.005(2)
C7 0.057(2) 0.059(2) 0.072(2) -0.0119(18) -0.0001(17) 0.000(2)
C8 0.063(2) 0.045(2) 0.0578(18) -0.0101(16) -0.0043(15) 0.000(2)
C9 0.075(3) 0.063(3) 0.071(2) -0.010(2) -0.0153(19) 0.015(2)
C10 0.112(4) 0.058(3) 0.067(2) -0.0047(19) -0.020(2) 0.022(3)
C11 0.116(4) 0.064(3) 0.052(2) -0.0036(19) -0.011(2) 0.007(3)
C12 0.076(3) 0.053(2) 0.0522(19) -0.0116(16) -0.0027(17) -0.004(2)
C13 0.096(3) 0.076(3) 0.062(2) -0.006(2) 0.012(2) -0.014(3)
C14 0.068(3) 0.095(4) 0.077(3) -0.017(3) 0.011(2) 0.003(3)
C15 0.068(3) 0.078(3) 0.068(2) -0.007(2) -0.0025(18) 0.012(2)
C16 0.064(2) 0.059(2) 0.058(2) -0.0071(17) -0.0014(16) 0.005(2)
C17 0.064(2) 0.045(2) 0.0510(17) -0.0114(14) -0.0063(15) 0.0007(19)

loop_
_atom_type_symbol
_atom_type_description
_atom_type_scat_dispersion_real
_atom_type_scat_dispersion_imag
_atom_type_scat_source
C C 0.0033 0.0016 'International Tables Vol C Tables 4.2.6.8 and 6.1.1.4'
H H 0.0000 0.0000 'International Tables Vol C Tables 4.2.6.8 and 6.1.1.4'
N N 0.0061 0.0033 'International Tables Vol C Tables 4.2.6.8 and 6.1.1.4'
O O 0.0106 0.0060 'International Tables Vol C Tables 4.2.6.8 and 6.1.1.4'

loop_
_geom_angle_atom_site_label_1
_geom_angle_atom_site_label_2
_geom_angle_atom_site_label_3
_geom_angle
C6 N1 C7 123.6(3)
C6 N1 H1 118.2
C7 N1 H1 118.2
C2 C1 H1A 109.5
C2 C1 H1B 109.5
H1A C1 H1B 109.5
C2 C1 H1C 109.5
H1A C1 H1C 109.5
H1B C1 H1C 109.5
C3 C2 C1 127.0(5)
C3 C2 H2 116.5
C1 C2 H2 116.5
C2 C3 C4 126.3(4)
C2 C3 H3 116.9
C4 C3 H3 116.9
C5 C4 C3 126.4(4)
C5 C4 H4 116.8
C3 C4 H4 116.8
C4 C5 C6 123.6(4)
C4 C5 H5 118.2
C6 C5 H5 118.2
O1 C6 N1 122.3(3)
O1 C6 C5 122.0(4)
N1 C6 C5 115.7(4)
N1 C7 C8 113.7(3)
N1 C7 H7A 108.8
C8 C7 H7A 108.8
N1 C7 H7B 108.8
C8 C7 H7B 108.8
H7A C7 H7B 107.7
C9 C8 C17 118.9(4)
C9 C8 C7 119.7(3)
C17 C8 C7 121.4(3)
C8 C9 C10 120.5(4)
C8 C9 H9 119.7
C10 C9 H9 119.7
C11 C10 C9 121.2(4)
C11 C10 H10 119.4
C9 C10 H10 119.4
C10 C11 C12 120.6(4)
C10 C11 H11 119.7
C12 C11 H11 119.7
C11 C12 C13 121.5(4)
C11 C12 C17 119.0(4)
C13 C12 C17 119.5(3)
C14 C13 C12 120.5(4)
C14 C13 H13 119.7
C12 C13 H13 119.7
C13 C14 C15 120.6(4)
C13 C14 H14 119.7
C15 C14 H14 119.7
C16 C15 C14 120.5(4)
C16 C15 H15 119.8
C14 C15 H15 119.8
C15 C16 C17 121.4(4)
C15 C16 H16 119.3
C17 C16 H16 119.3
C8 C17 C12 119.7(3)
C8 C17 C16 122.8(3)
C12 C17 C16 117.4(3)

loop_
_geom_bond_atom_site_label_1
_geom_bond_atom_site_label_2
_geom_bond_distance
O1 C6 1.232(5)
N1 C6 1.339(5)
N1 C7 1.460(4)
N1 H1 0.8600
C1 C2 1.491(6)
C1 H1A 0.9600
C1 H1B 0.9600
C1 H1C 0.9600
C2 C3 1.314(6)
C2 H2 0.9300
C3 C4 1.432(5)
C3 H3 0.9300
C4 C5 1.319(5)
C4 H4 0.9300
C5 C6 1.468(5)
C5 H5 0.9300
C7 C8 1.503(5)
C7 H7A 0.9700
C7 H7B 0.9700
C8 C9 1.376(5)
C8 C17 1.415(5)
C9 C10 1.413(6)
C9 H9 0.9300
C10 C11 1.334(6)
C10 H10 0.9300
C11 C12 1.411(6)
C11 H11 0.9300
C12 C13 1.416(5)
C12 C17 1.419(5)
C13 C14 1.348(6)
C13 H13 0.9300
C14 C15 1.406(6)
C14 H14 0.9300
C15 C16 1.345(5)
C15 H15 0.9300
C16 C17 1.428(5)
C16 H16 0.9300

loop_
_geom_torsion_atom_site_label_1
_geom_torsion_atom_site_label_2
_geom_torsion_atom_site_label_3
_geom_torsion_atom_site_label_4
_geom_torsion
C1 C2 C3 C4 -179.9(4)
C2 C3 C4 C5 175.8(4)
C3 C4 C5 C6 179.4(4)
C7 N1 C6 O1 -2.8(6)
C7 N1 C6 C5 177.9(3)
C4 C5 C6 O1 -8.7(6)
C4 C5 C6 N1 170.6(4)
C6 N1 C7 C8 126.6(4)
N1 C7 C8 C9 110.7(4)
N1 C7 C8 C17 -71.2(4)
C17 C8 C9 C10 0.5(5)
C7 C8 C9 C10 178.6(3)
C8 C9 C10 C11 -0.5(6)
C9 C10 C11 C12 -0.2(6)
C10 C11 C12 C13 -179.0(4)
C10 C11 C12 C17 0.9(6)
C11 C12 C13 C14 179.0(4)
C17 C12 C13 C14 -0.9(6)
C12 C13 C14 C15 0.5(7)
C13 C14 C15 C16 0.1(7)
C14 C15 C16 C17 -0.2(6)
C9 C8 C17 C12 0.2(5)
C7 C8 C17 C12 -177.9(3)
C9 C8 C17 C16 178.4(3)
C7 C8 C17 C16 0.3(5)
C11 C12 C17 C8 -0.9(5)
C13 C12 C17 C8 179.0(3)
C11 C12 C17 C16 -179.2(3)
C13 C12 C17 C16 0.7(5)
C15 C16 C17 C8 -178.4(3)
C15 C16 C17 C12 -0.1(5)

loop_
_cod_related_entry_id
_cod_related_entry_database
_cod_related_entry_code
1 ChemSpider 30661452
